data_3000615
loop_
_publ_author_name
'Ryohei Akiyoshi'
'Saulius Gra\<zulis'

_publ_section_title
;
 Polymorphism and Thermally Induced Structural Transformation in
 Semiconducting Cd(II) Coordination Polymers
;
_journal_name_full 'To be published'
_chemical_formula_sum 'C20 H14 Cd S2'
_space_group_name_Hall 'C 2y'
_space_group_name_H-M_alt 'C 1 2 1'
_cell_angle_alpha 90
_cell_angle_beta 94.163(5)
_cell_angle_gamma 90
_cell_length_a 35.2580(13)
_cell_length_b 7.0785(2)
_cell_length_c 19.8923(11)
_cell_measurement_temperature 79
_cell_volume 4951.5(4)
_diffrn_ambient_temperature 79.00
_diffrn_radiation_probe electron
_diffrn_radiation_type electron
_diffrn_radiation_wavelength 0.02508
_refine_ls_goodness_of_fit_ref 1.7124
_refine_ls_R_factor_all 0.1771
_refine_ls_wR_factor_gt 0.4356
_cod_database_code 3000615
_cod_hold_until_date 2026-03-03
_cod_depositor_requested_release_date 2026-03-03

loop_
_atom_site_label
_atom_site_fract_x
_atom_site_fract_y
_atom_site_fract_z
? ? ? ?
